data_1564940
loop_
_publ_author_name
'Noonikara Poyil, Anurag'
'Mu\~noz-castro, A.'
'Boretskyi, Andrii'
'Mykhailiuk, Pavel K.'
'Dias, Rasika'

_publ_section_title
;
 When SF5 outplays CF3: Effects of pentafluorosulfanyl decorated
 scorpionates on copper
;
_journal_name_full 'Chemical Science'
_journal_paper_doi 10.1039/D1SC04846E
_journal_year 2021
_chemical_formula_moiety 'C21 H14 B Cu F6 N4 O'
_chemical_formula_sum 'C21 H14 B Cu F6 N4 O'
_chemical_formula_weight 526.71
_space_group_crystal_system triclinic
_space_group_IT_number 2
_space_group_name_Hall '-P 1'
_space_group_name_H-M_alt 'P -1'
_atom_sites_solution_hydrogens geom
_atom_sites_solution_primary dual
_audit_creation_date 2021-07-23
_audit_creation_method
;
Olex2 1.3
(compiled 2020.11.12 svn.r5f609507 for OlexSys, GUI svn.r6272)
;
_audit_update_record
;
2021-08-22 deposited with the CCDC.	2021-10-15 downloaded from the CCDC.
;
_cell_angle_alpha 114.940(2)
_cell_angle_beta 91.685(3)
_cell_angle_gamma 106.275(2)
_cell_formula_units_Z 2
_cell_length_a 10.1945(6)
_cell_length_b 10.2497(6)
_cell_length_c 12.0937(7)
_cell_measurement_reflns_used 9887
_cell_measurement_temperature 100.0
_cell_measurement_theta_max 38.413
_cell_measurement_theta_min 2.316
_cell_volume 1084.00(11)
_computing_cell_refinement 'SAINT V8.40B (?, 2016)'
_computing_data_collection 'APEX3 Ver. 2016.5-0 (Bruker-AXS, 2016)'
_computing_data_reduction 'SAINT V8.40B (?, 2016)'
_computing_molecular_graphics 'Olex2 1.3 (Dolomanov et al., 2009)'
_computing_publication_material 'Olex2 1.3 (Dolomanov et al., 2009)'
_computing_structure_refinement 'SHELXL 2018/3 (Sheldrick, 2015)'
_computing_structure_solution 'SHELXT 2018/2 (Sheldrick, 2018)'
_diffrn_ambient_temperature 100.0
_diffrn_detector 'charge-coupled device (CCD) area detector'
_diffrn_detector_area_resol_mean 7.9
_diffrn_detector_type 'PHOTON II 7 CPAD'
_diffrn_measured_fraction_theta_full 0.995
_diffrn_measured_fraction_theta_max 0.979
_diffrn_measurement_device 'three-circle diffractometer'
_diffrn_measurement_device_type 'Bruker D8 Quest with Photon II'
_diffrn_radiation_collimation '0.6 mm double-pinhole'
_diffrn_radiation_detector 'PHOTON II 7 CPAD'
_diffrn_radiation_monochromator 'curved graphite'
_diffrn_radiation_probe x-ray
_diffrn_radiation_type 'Mo K\a'
_diffrn_radiation_wavelength 0.71073
_diffrn_radiation_xray_symbol K-L~3~
_diffrn_reflns_av_R_equivalents 0.0157
_diffrn_reflns_av_unetI/netI 0.0184
_diffrn_reflns_Laue_measured_fraction_full 0.995
_diffrn_reflns_Laue_measured_fraction_max 0.979
_diffrn_reflns_limit_h_max 15
_diffrn_reflns_limit_h_min -15
_diffrn_reflns_limit_k_max 15
_diffrn_reflns_limit_k_min -15
_diffrn_reflns_limit_l_max 18
_diffrn_reflns_limit_l_min -18
_diffrn_reflns_number 20881
_diffrn_reflns_point_group_measured_fraction_full 0.995
_diffrn_reflns_point_group_measured_fraction_max 0.979
_diffrn_reflns_theta_full 25.242
_diffrn_reflns_theta_max 33.141
_diffrn_reflns_theta_min 2.237
_diffrn_source 'fine-focus sealed X-ray tube'
_diffrn_source_current 30.0
_diffrn_source_power 1.5
_diffrn_source_type 'KFF MO-2KC-90'
_diffrn_source_voltage 50.0
_exptl_absorpt_coefficient_mu 1.081
_exptl_absorpt_correction_T_max 0.7476
_exptl_absorpt_correction_T_min 0.6788
_exptl_absorpt_correction_type multi-scan
_exptl_crystal_colour colourless
_exptl_crystal_colour_primary colourless
_exptl_crystal_density_diffrn 1.614
_exptl_crystal_density_method 'not measured'
_exptl_crystal_description rods
_exptl_crystal_F_000 528
_exptl_crystal_size_max 0.4
_exptl_crystal_size_mid 0.25
_exptl_crystal_size_min 0.2
_refine_diff_density_max 1.039
_refine_diff_density_min -0.869
_refine_diff_density_rms 0.068
_refine_ls_extinction_coef 0.0074(16)
_refine_ls_extinction_expression Fc^*^=kFc[1+0.001xFc^2^\l^3^/sin(2\q)]^-1/4^
_refine_ls_extinction_method 'SHELXL-2018/3 (Sheldrick 2018)'
_refine_ls_goodness_of_fit_ref 1.094
_refine_ls_hydrogen_treatment constr
_refine_ls_matrix_type full
_refine_ls_number_parameters 335
_refine_ls_number_reflns 8090
_refine_ls_number_restraints 0
_refine_ls_restrained_S_all 1.094
_refine_ls_R_factor_all 0.0412
_refine_ls_R_factor_gt 0.0355
_refine_ls_shift/su_max 0.001
_refine_ls_shift/su_mean 0.000
_refine_ls_structure_factor_coef Fsqd
_refine_ls_weighting_details 'w=1/[\s^2^(Fo^2^)+(0.0353P)^2^+0.7495P] where P=(Fo^2^+2Fc^2^)/3'
_refine_ls_weighting_scheme calc
_refine_ls_wR_factor_gt 0.0863
_refine_ls_wR_factor_ref 0.0918
_reflns_Friedel_coverage 0.000
_reflns_number_gt 7270
_reflns_number_total 8090
_reflns_threshold_expression 'I > 2\s(I)'
_cod_data_source_file d1sc04846e2.cif
_cod_data_source_block hrd8_0m_a
_cod_depositor_comments
;
The following automatic conversions were performed:

data item '_diffrn_radiation_probe' value 'X-ray' was changed to
'x-ray' in accordance with the
/home/data/users/saulius/crontab/automatic-downloads/rss-feeds/RSC/lib/dictionaries/cif_core.dic
dictionary named 'cif_core.dic' version 2.4.2 last updated on
2011-04-26.

Automatic conversion script
Id: cif_fix_values 7556 2019-12-06 15:28:31Z antanas 
;
_cod_database_code 1564940
_shelx_shelxl_version_number 2018/3
_shelx_space_group_comment
;
The symmetry employed for this shelxl refinement is uniquely defined
by the following loop, which should always be used as a source of
symmetry information in preference to the above space-group names.
They are only intended as comments.
;
_shelx_estimated_absorpt_t_max 0.813
_shelx_estimated_absorpt_t_min 0.672
_olex2_refinement_description
;
1. Fixed Uiso
 At 1.2 times of:
  All C(H) groups
2. Others
 Fixed Sof: F4(0.85) F5(0.85) F6(0.85) F4A(0.15) F5A(0.15) F6A(0.15)
3.a Aromatic/amide H refined with riding coordinates:
 C2(H2), C3(H3), C6(H6), C7(H7), C10(H10), C11(H11), C12(H12), C13(H13),
 C14(H14), C16(H16), C17(H17), C18(H18), C19(H19), C20(H20)
;
_olex2_submission_special_instructions 'No special instructions were received'

loop_
_space_group_symop_operation_xyz
'x, y, z'
'-x, -y, -z'

loop_
_atom_site_label
_atom_site_type_symbol
_atom_site_fract_x
_atom_site_fract_y
_atom_site_fract_z
_atom_site_U_iso_or_equiv
_atom_site_adp_type
_atom_site_occupancy
_atom_site_site_symmetry_order
_atom_site_calc_flag
_atom_site_refinement_flags_posn
_atom_site_refinement_flags_adp
_atom_site_refinement_flags_occupancy
_atom_site_disorder_assembly
_atom_site_disorder_group
Cu Cu 0.27160(2) 0.54576(2) 0.84015(2) 0.02170(6) Uani 1 1 d . . . . .
F1 F 0.28108(14) 0.18430(18) 0.74759(16) 0.0622(4) Uani 1 1 d . . . . .
F2 F 0.06437(12) 0.13398(14) 0.70714(11) 0.0423(3) Uani 1 1 d . . . . .
F3 F 0.1642(2) 0.00021(14) 0.57513(14) 0.0741(5) Uani 1 1 d . . . . .
F4 F -0.07705(18) 0.6095(2) 0.96159(15) 0.0462(4) Uani 0.85 1 d . . P A 1
F5 F 0.12869(17) 0.7338(2) 1.05923(15) 0.0442(4) Uani 0.85 1 d . . P A 1
F6 F -0.0117(2) 0.85056(19) 1.05019(16) 0.0447(4) Uani 0.85 1 d . . P A 1
O O 0.4139(2) 0.5937(3) 1.07397(13) 0.0660(6) Uani 1 1 d . . . . .
N1 N 0.23936(11) 0.45198(11) 0.58134(10) 0.01657(17) Uani 1 1 d . . . . .
N2 N 0.22647(11) 0.39263(12) 0.66350(10) 0.01895(18) Uani 1 1 d . . . . .
N3 N 0.17770(10) 0.68852(11) 0.71216(9) 0.01557(17) Uani 1 1 d . . . . .
N4 N 0.16241(11) 0.66655(12) 0.81494(9) 0.01621(17) Uani 1 1 d . . . . .
C1 C 0.20172(14) 0.24310(14) 0.59647(13) 0.0211(2) Uani 1 1 d . . . . .
C2 C 0.19964(14) 0.20394(14) 0.47111(13) 0.0228(2) Uani 1 1 d . . . . .
H2 H 0.184428 0.106067 0.404596 0.027 Uiso 1 1 calc R U . . .
C3 C 0.22494(13) 0.34121(14) 0.46625(11) 0.0196(2) Uani 1 1 d . . . . .
H3 H 0.231121 0.354946 0.393422 0.024 Uiso 1 1 calc R U . . .
C4 C 0.17899(18) 0.14164(17) 0.65755(15) 0.0293(3) Uani 1 1 d . . . . .
C5 C 0.07420(12) 0.73805(13) 0.87134(11) 0.01663(19) Uani 1 1 d . . . . .
C6 C 0.03233(13) 0.80830(14) 0.80669(12) 0.0197(2) Uani 1 1 d . . . . .
H6 H -0.029315 0.866201 0.826702 0.024 Uiso 1 1 calc R U . . .
C7 C 0.10148(13) 0.77414(13) 0.70632(11) 0.0179(2) Uani 1 1 d . . . . .
H7 H 0.095931 0.806029 0.643596 0.021 Uiso 1 1 calc R U . . .
C8 C 0.02993(14) 0.73293(15) 0.98599(12) 0.0206(2) Uani 1 1 d . . . . .
C9 C 0.43344(12) 0.70224(14) 0.72607(11) 0.0183(2) Uani 1 1 d . . . . .
C10 C 0.47951(15) 0.85743(17) 0.81006(14) 0.0299(3) Uani 1 1 d . . . . .
H10 H 0.424636 0.918567 0.810013 0.036 Uiso 1 1 calc R U . . .
C11 C 0.60319(16) 0.9240(2) 0.89323(16) 0.0410(4) Uani 1 1 d . . . . .
H11 H 0.632213 1.029534 0.948149 0.049 Uiso 1 1 calc R U . . .
C12 C 0.68410(16) 0.8374(2) 0.89642(15) 0.0395(4) Uani 1 1 d . . . . .
H12 H 0.767438 0.882508 0.954732 0.047 Uiso 1 1 calc R U . . .
C13 C 0.64293(15) 0.6843(2) 0.81404(15) 0.0321(3) Uani 1 1 d . . . . .
H13 H 0.698665 0.624384 0.815117 0.039 Uiso 1 1 calc R U . . .
C14 C 0.51925(13) 0.61788(16) 0.72918(13) 0.0224(2) Uani 1 1 d . . . . .
H14 H 0.492873 0.513119 0.672356 0.027 Uiso 1 1 calc R U . . .
C15 C 0.28885(12) 0.67229(13) 0.51692(11) 0.01685(19) Uani 1 1 d . . . . .
C16 C 0.40937(14) 0.76177(15) 0.49853(13) 0.0220(2) Uani 1 1 d . . . . .
H16 H 0.493972 0.794796 0.552592 0.026 Uiso 1 1 calc R U . . .
C17 C 0.40849(16) 0.80379(18) 0.40270(14) 0.0280(3) Uani 1 1 d . . . . .
H17 H 0.491963 0.864078 0.391941 0.034 Uiso 1 1 calc R U . . .
C18 C 0.28611(17) 0.75768(17) 0.32338(13) 0.0275(3) Uani 1 1 d . . . . .
H18 H 0.285134 0.788032 0.259280 0.033 Uiso 1 1 calc R U . . .
C19 C 0.16480(16) 0.66697(16) 0.33772(12) 0.0243(2) Uani 1 1 d . . . . .
H19 H 0.080760 0.634164 0.283006 0.029 Uiso 1 1 calc R U . . .
C20 C 0.16697(14) 0.62430(14) 0.43279(12) 0.0205(2) Uani 1 1 d . . . . .
H20 H 0.083751 0.560960 0.441083 0.025 Uiso 1 1 calc R U . . .
C21 C 0.3578(2) 0.5705(2) 0.98333(15) 0.0374(4) Uani 1 1 d . . . . .
B B 0.28817(13) 0.63035(14) 0.63094(12) 0.0157(2) Uani 1 1 d . . . . .
F4A F -0.0023(19) 0.6018(11) 0.9853(10) 0.074(5) Uani 0.15 1 d . . P A 2
F5A F 0.1262(13) 0.8270(18) 1.0875(9) 0.083(5) Uani 0.15 1 d . . P A 2
F6A F -0.0757(11) 0.7802(18) 1.0184(10) 0.060(4) Uani 0.15 1 d . . P A 2

loop_
_atom_site_aniso_label
_atom_site_aniso_U_11
_atom_site_aniso_U_22
_atom_site_aniso_U_33
_atom_site_aniso_U_23
_atom_site_aniso_U_13
_atom_site_aniso_U_12
Cu 0.02760(9) 0.02719(9) 0.01870(8) 0.01315(6) 0.00665(6) 0.01617(7)
F1 0.0456(7) 0.0757(9) 0.0921(11) 0.0711(9) -0.0064(7) 0.0070(6)
F2 0.0415(6) 0.0529(6) 0.0489(6) 0.0377(6) 0.0222(5) 0.0138(5)
F3 0.1589(17) 0.0294(5) 0.0599(8) 0.0312(6) 0.0606(10) 0.0461(8)
F4 0.0498(9) 0.0434(9) 0.0286(6) 0.0159(6) 0.0118(6) -0.0095(7)
F5 0.0352(7) 0.0895(13) 0.0277(7) 0.0357(9) 0.0109(6) 0.0333(9)
F6 0.0794(13) 0.0441(8) 0.0330(8) 0.0206(7) 0.0339(9) 0.0447(8)
O 0.0794(12) 0.1221(16) 0.0285(6) 0.0349(9) 0.0172(7) 0.0761(12)
N1 0.0175(4) 0.0157(4) 0.0180(4) 0.0089(3) 0.0040(3) 0.0052(3)
N2 0.0218(5) 0.0181(4) 0.0213(5) 0.0116(4) 0.0080(4) 0.0079(4)
N3 0.0158(4) 0.0162(4) 0.0163(4) 0.0087(3) 0.0031(3) 0.0054(3)
N4 0.0175(4) 0.0186(4) 0.0152(4) 0.0087(3) 0.0039(3) 0.0078(3)
C1 0.0225(5) 0.0175(5) 0.0273(6) 0.0125(4) 0.0095(5) 0.0077(4)
C2 0.0253(6) 0.0161(5) 0.0248(6) 0.0075(4) 0.0063(5) 0.0062(4)
C3 0.0206(5) 0.0179(5) 0.0177(5) 0.0068(4) 0.0031(4) 0.0043(4)
C4 0.0390(8) 0.0221(6) 0.0347(7) 0.0177(5) 0.0157(6) 0.0124(5)
C5 0.0175(5) 0.0166(4) 0.0159(4) 0.0066(4) 0.0030(4) 0.0067(4)
C6 0.0218(5) 0.0196(5) 0.0210(5) 0.0095(4) 0.0045(4) 0.0106(4)
C7 0.0197(5) 0.0167(5) 0.0203(5) 0.0100(4) 0.0038(4) 0.0074(4)
C8 0.0228(5) 0.0234(5) 0.0181(5) 0.0091(4) 0.0063(4) 0.0113(4)
C9 0.0158(5) 0.0216(5) 0.0160(5) 0.0074(4) 0.0035(4) 0.0054(4)
C10 0.0193(5) 0.0260(6) 0.0293(7) 0.0002(5) 0.0013(5) 0.0050(5)
C11 0.0213(6) 0.0420(9) 0.0296(7) -0.0061(7) 0.0003(6) 0.0024(6)
C12 0.0176(6) 0.0645(12) 0.0216(6) 0.0092(7) 0.0008(5) 0.0080(6)
C13 0.0187(5) 0.0556(10) 0.0298(7) 0.0242(7) 0.0059(5) 0.0149(6)
C14 0.0177(5) 0.0298(6) 0.0234(6) 0.0143(5) 0.0057(4) 0.0091(5)
C15 0.0187(5) 0.0157(4) 0.0165(5) 0.0078(4) 0.0041(4) 0.0049(4)
C16 0.0205(5) 0.0234(5) 0.0235(5) 0.0129(5) 0.0068(4) 0.0052(4)
C17 0.0307(7) 0.0302(7) 0.0285(6) 0.0190(6) 0.0120(5) 0.0075(5)
C18 0.0396(7) 0.0291(6) 0.0204(6) 0.0154(5) 0.0098(5) 0.0132(6)
C19 0.0315(6) 0.0251(6) 0.0168(5) 0.0090(4) 0.0017(5) 0.0106(5)
C20 0.0222(5) 0.0193(5) 0.0185(5) 0.0085(4) 0.0019(4) 0.0045(4)
C21 0.0473(9) 0.0608(11) 0.0255(7) 0.0233(7) 0.0160(6) 0.0412(9)
B 0.0153(5) 0.0148(5) 0.0166(5) 0.0072(4) 0.0033(4) 0.0038(4)
F4A 0.170(14) 0.030(4) 0.047(6) 0.028(4) 0.070(8) 0.044(8)
F5A 0.061(7) 0.120(11) 0.020(4) 0.030(6) -0.012(4) -0.037(8)
F6A 0.056(6) 0.135(12) 0.040(5) 0.059(7) 0.034(5) 0.074(7)

loop_
_atom_type_symbol
_atom_type_description
_atom_type_scat_dispersion_real
_atom_type_scat_dispersion_imag
_atom_type_scat_source
C C 0.0033 0.0016 'International Tables Vol C Tables 4.2.6.8 and 6.1.1.4'
H H 0.0000 0.0000 'International Tables Vol C Tables 4.2.6.8 and 6.1.1.4'
B B 0.0013 0.0007 'International Tables Vol C Tables 4.2.6.8 and 6.1.1.4'
Cu Cu 0.3201 1.2651 'International Tables Vol C Tables 4.2.6.8 and 6.1.1.4'
F F 0.0171 0.0103 'International Tables Vol C Tables 4.2.6.8 and 6.1.1.4'
N N 0.0061 0.0033 'International Tables Vol C Tables 4.2.6.8 and 6.1.1.4'
O O 0.0106 0.0060 'International Tables Vol C Tables 4.2.6.8 and 6.1.1.4'

loop_
_geom_angle_atom_site_label_1
_geom_angle_atom_site_label_2
_geom_angle_atom_site_label_3
_geom_angle
_geom_angle_site_symmetry_1
_geom_angle_site_symmetry_3
_geom_angle_publ_flag
N4 Cu N2 93.93(4) . . ?
C21 Cu N2 137.21(6) . . ?
C21 Cu N4 128.47(6) . . ?
N2 N1 B 119.38(9) . . ?
C3 N1 N2 109.90(10) . . ?
C3 N1 B 130.01(10) . . ?
N1 N2 Cu 114.71(8) . . ?
C1 N2 Cu 138.75(9) . . ?
C1 N2 N1 105.91(10) . . ?
N4 N3 B 118.83(9) . . ?
C7 N3 N4 109.60(10) . . ?
C7 N3 B 131.16(10) . . ?
N3 N4 Cu 114.98(7) . . ?
C5 N4 Cu 138.59(8) . . ?
C5 N4 N3 106.42(9) . . ?
N2 C1 C2 111.49(11) . . ?
N2 C1 C4 120.28(12) . . ?
C2 C1 C4 128.23(12) . . ?
C1 C2 H2 128.1 . . ?
C3 C2 C1 103.72(11) . . ?
C3 C2 H2 128.1 . . ?
N1 C3 C2 108.97(11) . . ?
N1 C3 H3 125.5 . . ?
C2 C3 H3 125.5 . . ?
F1 C4 F2 106.16(14) . . ?
F1 C4 F3 108.29(16) . . ?
F1 C4 C1 113.06(13) . . ?
F2 C4 F3 105.91(14) . . ?
F2 C4 C1 112.91(13) . . ?
F3 C4 C1 110.13(13) . . ?
N4 C5 C6 111.04(11) . . ?
N4 C5 C8 120.94(11) . . ?
C6 C5 C8 128.00(11) . . ?
C5 C6 H6 128.0 . . ?
C7 C6 C5 103.96(10) . . ?
C7 C6 H6 128.0 . . ?
N3 C7 C6 108.97(10) . . ?
N3 C7 H7 125.5 . . ?
C6 C7 H7 125.5 . . ?
F4 C8 C5 112.18(12) . . ?
F5 C8 F4 106.58(15) . . ?
F5 C8 F6 107.79(15) . . ?
F5 C8 C5 113.28(12) . . ?
F6 C8 F4 106.10(16) . . ?
F6 C8 C5 110.53(13) . . ?
F4A C8 C5 115.7(4) . . ?
F4A C8 F5A 105.4(10) . . ?
F4A C8 F6A 105.0(9) . . ?
F5A C8 C5 113.1(5) . . ?
F6A C8 C5 115.1(4) . . ?
F6A C8 F5A 101.0(10) . . ?
C10 C9 B 119.77(11) . . ?
C14 C9 C10 116.69(12) . . ?
C14 C9 B 123.54(11) . . ?
C9 C10 H10 119.1 . . ?
C11 C10 C9 121.79(15) . . ?
C11 C10 H10 119.1 . . ?
C10 C11 H11 119.8 . . ?
C12 C11 C10 120.33(16) . . ?
C12 C11 H11 119.8 . . ?
C11 C12 H12 120.2 . . ?
C11 C12 C13 119.55(14) . . ?
C13 C12 H12 120.2 . . ?
C12 C13 H13 120.0 . . ?
C12 C13 C14 120.05(15) . . ?
C14 C13 H13 120.0 . . ?
C9 C14 H14 119.2 . . ?
C13 C14 C9 121.56(14) . . ?
C13 C14 H14 119.2 . . ?
C16 C15 C20 116.77(11) . . ?
C16 C15 B 121.74(11) . . ?
C20 C15 B 121.47(10) . . ?
C15 C16 H16 119.2 . . ?
C17 C16 C15 121.68(13) . . ?
C17 C16 H16 119.2 . . ?
C16 C17 H17 120.0 . . ?
C18 C17 C16 120.08(13) . . ?
C18 C17 H17 120.0 . . ?
C17 C18 H18 120.1 . . ?
C17 C18 C19 119.85(12) . . ?
C19 C18 H18 120.1 . . ?
C18 C19 H19 120.2 . . ?
C18 C19 C20 119.66(13) . . ?
C20 C19 H19 120.2 . . ?
C15 C20 H20 119.0 . . ?
C19 C20 C15 121.94(12) . . ?
C19 C20 H20 119.0 . . ?
O C21 Cu 176.4(2) . . ?
N1 B N3 106.39(9) . . ?
N1 B C9 108.09(10) . . ?
N1 B C15 110.10(9) . . ?
N3 B C9 106.00(9) . . ?
N3 B C15 109.36(9) . . ?
C15 B C9 116.39(10) . . ?

loop_
_geom_bond_atom_site_label_1
_geom_bond_atom_site_label_2
_geom_bond_distance
_geom_bond_site_symmetry_2
_geom_bond_publ_flag
Cu N2 1.9871(11) . ?
Cu N4 1.9838(10) . ?
Cu C21 1.8028(16) . ?
F1 C4 1.318(2) . ?
F2 C4 1.3269(19) . ?
F3 C4 1.3296(19) . ?
F4 C8 1.331(2) . ?
F5 C8 1.3167(19) . ?
F6 C8 1.3241(19) . ?
O C21 1.119(2) . ?
N1 N2 1.3590(14) . ?
N1 C3 1.3452(16) . ?
N1 B 1.5804(16) . ?
N2 C1 1.3391(16) . ?
N3 N4 1.3593(14) . ?
N3 C7 1.3454(15) . ?
N3 B 1.5925(17) . ?
N4 C5 1.3397(15) . ?
C1 C2 1.3929(19) . ?
C1 C4 1.4844(19) . ?
C2 H2 0.9500 . ?
C2 C3 1.3844(18) . ?
C3 H3 0.9500 . ?
C5 C6 1.3927(17) . ?
C5 C8 1.4879(17) . ?
C6 H6 0.9500 . ?
C6 C7 1.3868(17) . ?
C7 H7 0.9500 . ?
C8 F4A 1.287(9) . ?
C8 F5A 1.342(9) . ?
C8 F6A 1.306(9) . ?
C9 C10 1.4047(19) . ?
C9 C14 1.4013(18) . ?
C9 B 1.6227(18) . ?
C10 H10 0.9500 . ?
C10 C11 1.390(2) . ?
C11 H11 0.9500 . ?
C11 C12 1.381(3) . ?
C12 H12 0.9500 . ?
C12 C13 1.385(3) . ?
C13 H13 0.9500 . ?
C13 C14 1.4000(19) . ?
C14 H14 0.9500 . ?
C15 C16 1.3988(17) . ?
C15 C20 1.4078(17) . ?
C15 B 1.6078(18) . ?
C16 H16 0.9500 . ?
C16 C17 1.3969(19) . ?
C17 H17 0.9500 . ?
C17 C18 1.385(2) . ?
C18 H18 0.9500 . ?
C18 C19 1.389(2) . ?
C19 H19 0.9500 . ?
C19 C20 1.3934(18) . ?
C20 H20 0.9500 . ?

loop_
_geom_torsion_atom_site_label_1
_geom_torsion_atom_site_label_2
_geom_torsion_atom_site_label_3
_geom_torsion_atom_site_label_4
_geom_torsion
_geom_torsion_site_symmetry_1
_geom_torsion_site_symmetry_2
_geom_torsion_site_symmetry_3
_geom_torsion_site_symmetry_4
_geom_torsion_publ_flag
Cu N2 C1 C2 -169.29(11) . . . . ?
Cu N2 C1 C4 11.4(2) . . . . ?
Cu N4 C5 C6 178.80(10) . . . . ?
Cu N4 C5 C8 -2.71(19) . . . . ?
N1 N2 C1 C2 0.60(15) . . . . ?
N1 N2 C1 C4 -178.68(12) . . . . ?
N2 N1 C3 C2 0.94(14) . . . . ?
N2 N1 B N3 -59.07(13) . . . . ?
N2 N1 B C9 54.40(13) . . . . ?
N2 N1 B C15 -177.47(10) . . . . ?
N2 C1 C2 C3 -0.05(15) . . . . ?
N2 C1 C4 F1 -55.22(19) . . . . ?
N2 C1 C4 F2 65.34(19) . . . . ?
N2 C1 C4 F3 -176.51(15) . . . . ?
N3 N4 C5 C6 -0.57(13) . . . . ?
N3 N4 C5 C8 177.92(11) . . . . ?
N4 N3 C7 C6 -0.81(14) . . . . ?
N4 N3 B N1 62.22(12) . . . . ?
N4 N3 B C9 -52.68(13) . . . . ?
N4 N3 B C15 -178.90(9) . . . . ?
N4 C5 C6 C7 0.09(14) . . . . ?
N4 C5 C8 F4 -85.15(17) . . . . ?
N4 C5 C8 F5 35.57(19) . . . . ?
N4 C5 C8 F6 156.66(15) . . . . ?
N4 C5 C8 F4A -44.2(9) . . . . ?
N4 C5 C8 F5A 77.6(10) . . . . ?
N4 C5 C8 F6A -167.0(8) . . . . ?
C1 C2 C3 N1 -0.54(15) . . . . ?
C2 C1 C4 F1 125.63(17) . . . . ?
C2 C1 C4 F2 -113.81(17) . . . . ?
C2 C1 C4 F3 4.3(2) . . . . ?
C3 N1 N2 Cu 171.74(8) . . . . ?
C3 N1 N2 C1 -0.94(14) . . . . ?
C3 N1 B N3 131.61(12) . . . . ?
C3 N1 B C9 -114.91(13) . . . . ?
C3 N1 B C15 13.22(17) . . . . ?
C4 C1 C2 C3 179.16(14) . . . . ?
C5 C6 C7 N3 0.44(14) . . . . ?
C6 C5 C8 F4 93.06(18) . . . . ?
C6 C5 C8 F5 -146.22(16) . . . . ?
C6 C5 C8 F6 -25.1(2) . . . . ?
C6 C5 C8 F4A 134.0(9) . . . . ?
C6 C5 C8 F5A -104.2(10) . . . . ?
C6 C5 C8 F6A 11.2(8) . . . . ?
C7 N3 N4 Cu -178.70(8) . . . . ?
C7 N3 N4 C5 0.84(13) . . . . ?
C7 N3 B N1 -126.04(13) . . . . ?
C7 N3 B C9 119.06(13) . . . . ?
C7 N3 B C15 -7.16(17) . . . . ?
C8 C5 C6 C7 -178.27(12) . . . . ?
C9 C10 C11 C12 -0.8(3) . . . . ?
C10 C9 C14 C13 1.62(19) . . . . ?
C10 C9 B N1 -161.58(12) . . . . ?
C10 C9 B N3 -47.85(15) . . . . ?
C10 C9 B C15 73.98(15) . . . . ?
C10 C11 C12 C13 1.6(3) . . . . ?
C11 C12 C13 C14 -0.7(2) . . . . ?
C12 C13 C14 C9 -0.9(2) . . . . ?
C14 C9 C10 C11 -0.7(2) . . . . ?
C14 C9 B N1 19.22(15) . . . . ?
C14 C9 B N3 132.95(12) . . . . ?
C14 C9 B C15 -105.23(14) . . . . ?
C15 C16 C17 C18 0.4(2) . . . . ?
C16 C15 C20 C19 -1.78(19) . . . . ?
C16 C15 B N1 -121.36(12) . . . . ?
C16 C15 B N3 122.09(12) . . . . ?
C16 C15 B C9 2.05(17) . . . . ?
C16 C17 C18 C19 -1.3(2) . . . . ?
C17 C18 C19 C20 0.6(2) . . . . ?
C18 C19 C20 C15 0.9(2) . . . . ?
C20 C15 C16 C17 1.09(19) . . . . ?
C20 C15 B N1 60.55(14) . . . . ?
C20 C15 B N3 -56.00(14) . . . . ?
C20 C15 B C9 -176.04(11) . . . . ?
B N1 N2 Cu 0.43(13) . . . . ?
B N1 N2 C1 -172.25(10) . . . . ?
B N1 C3 C2 171.04(12) . . . . ?
B N3 N4 Cu -5.29(13) . . . . ?
B N3 N4 C5 174.25(10) . . . . ?
B N3 C7 C6 -173.13(11) . . . . ?
B C9 C10 C11 180.00(15) . . . . ?
B C9 C14 C13 -179.16(12) . . . . ?
B C15 C16 C17 -177.08(12) . . . . ?
B C15 C20 C19 176.40(12) . . . . ?
